data_7024754
loop_
_publ_author_name
'Casini, Angela'
'Diawara, Mariam Celine'
'Scopelliti, Rosario'
'Zakeeruddin, Shaik Mohammed'
'Gr\"atzel, Michael'
'Dyson, Paul J.'

_publ_section_title
;
 Synthesis, characterisation and biological properties of gold(III)
 compounds with modified bipyridine and bipyridylamine ligands.
;
_journal_issue 9
_journal_name_full 'Dalton transactions (Cambridge, England : 2003)'
_journal_page_first 2239
_journal_page_last 2245
_journal_paper_doi 10.1039/b921019a
_journal_volume 39
_journal_year 2010
_chemical_formula_moiety 'C12 H12 Au Cl2 N2, F6 P'
_chemical_formula_sum 'C12 H12 Au Cl2 F6 N2 P'
_chemical_formula_weight 597.07
_chemical_name_systematic
;
?
;
_space_group_IT_number 14
_symmetry_cell_setting monoclinic
_symmetry_space_group_name_Hall '-P 2ybc'
_symmetry_space_group_name_H-M 'P 1 21/c 1'
_atom_sites_solution_hydrogens geom
_atom_sites_solution_primary direct
_atom_sites_solution_secondary difmap
_audit_creation_method SHELXL-97
_cell_angle_alpha 90.00
_cell_angle_beta 101.075(6)
_cell_angle_gamma 90.00
_cell_formula_units_Z 4
_cell_length_a 7.6946(4)
_cell_length_b 11.6360(5)
_cell_length_c 19.5951(10)
_cell_measurement_reflns_used 11414
_cell_measurement_temperature 140(2)
_cell_measurement_theta_max 27.3345
_cell_measurement_theta_min 2.6883
_cell_volume 1721.76(15)
_computing_cell_refinement
;
CrysAlisPro, Oxford Diffraction Ltd.,
Version 1.171.33.32 (release 27-01-2009 CrysAlis171 .NET)
(compiled Jan 27 2009,14:17:37)
;
_computing_data_collection
;
CrysAlisPro, Oxford Diffraction Ltd.,
Version 1.171.33.32 (release 27-01-2009 CrysAlis171 .NET)
(compiled Jan 27 2009,14:17:37)
;
_computing_data_reduction
;
CrysAlisPro, Oxford Diffraction Ltd.,
Version 1.171.33.32 (release 27-01-2009 CrysAlis171 .NET)
(compiled Jan 27 2009,14:17:37)
;
_computing_molecular_graphics 'Bruker SHELXTL'
_computing_publication_material 'Bruker SHELXTL'
_computing_structure_refinement 'SHELXL-97 (Sheldrick, 1997)'
_computing_structure_solution 'SHELXS-97 (Sheldrick, 1990)'
_diffrn_ambient_temperature 140(2)
_diffrn_detector_area_resol_mean 8.2812
_diffrn_measured_fraction_theta_full 0.991
_diffrn_measured_fraction_theta_max 0.991
_diffrn_measurement_device_type 'Oxford Diffraction, KM4/Sapphire CCD'
_diffrn_measurement_method 'phi and omega scans'
_diffrn_radiation_monochromator graphite
_diffrn_radiation_source 'fine-focus sealed tube'
_diffrn_radiation_type MoK\a
_diffrn_radiation_wavelength 0.71073
_diffrn_reflns_av_R_equivalents 0.0778
_diffrn_reflns_av_sigmaI/netI 0.0403
_diffrn_reflns_limit_h_max 9
_diffrn_reflns_limit_h_min -9
_diffrn_reflns_limit_k_max 14
_diffrn_reflns_limit_k_min -14
_diffrn_reflns_limit_l_max 24
_diffrn_reflns_limit_l_min -23
_diffrn_reflns_number 13947
_diffrn_reflns_theta_full 26.37
_diffrn_reflns_theta_max 26.37
_diffrn_reflns_theta_min 2.70
_exptl_absorpt_coefficient_mu 9.005
_exptl_absorpt_correction_T_max 0.259
_exptl_absorpt_correction_T_min 0.096
_exptl_absorpt_correction_type multi-scan
_exptl_absorpt_process_details
;
CrysAlis RED, Oxford Diffraction Ltd.,
Version 1.171.33.32 (release 27-01-2009 CrysAlis171 .NET)
(compiled Jan 27 2009,14:17:37)
Empirical absorption correction using spherical harmonics,
implemented in SCALE3 ABSPACK scaling algorithm.
;
_exptl_crystal_colour yellow
_exptl_crystal_density_diffrn 2.303
_exptl_crystal_density_method 'not measured'
_exptl_crystal_description prismatic
_exptl_crystal_F_000 1120
_exptl_crystal_size_max 0.40
_exptl_crystal_size_mid 0.23
_exptl_crystal_size_min 0.15
_refine_diff_density_max 2.287
_refine_diff_density_min -2.489
_refine_diff_density_rms 0.221
_refine_ls_extinction_method none
_refine_ls_goodness_of_fit_ref 1.055
_refine_ls_hydrogen_treatment constr
_refine_ls_matrix_type full
_refine_ls_number_parameters 274
_refine_ls_number_reflns 3578
_refine_ls_number_restraints 168
_refine_ls_restrained_S_all 1.042
_refine_ls_R_factor_all 0.0476
_refine_ls_R_factor_gt 0.0467
_refine_ls_shift/su_max 0.001
_refine_ls_shift/su_mean 0.000
_refine_ls_structure_factor_coef Fsqd
_refine_ls_weighting_details 'calc w=1/[\s^2^(Fo^2^)+(0.0573P)^2^+30.5639P] where P=(Fo^2^+2Fc^2^)/3'
_refine_ls_weighting_scheme calc
_refine_ls_wR_factor_gt 0.1209
_refine_ls_wR_factor_ref 0.1222
_reflns_number_gt 3496
_reflns_number_total 3578
_reflns_threshold_expression >2sigma(I)
_cod_data_source_file b921019a.txt
_cod_data_source_block ac01
_cod_depositor_comments
;
The following automatic conversions were performed:

'_symmetry_cell_setting' value 'Monoclinic' changed to 'monoclinic'
according to /home/saulius/struct/CIF-dictionaries/cif_core.dic
dictionary named 'cif_core.dic' version 2.4.2 from 2011-04-26.

Automatic conversion script
Id: cif_fix_values 1891 2012-01-12 08:04:46Z andrius 
;
_cod_original_cell_volume 1721.77(15)
_cod_original_sg_symbol_H-M 'P 21/c'
_cod_database_code 7024754

loop_
_symmetry_equiv_pos_as_xyz
'x, y, z'
'-x, y+1/2, -z+1/2'
'-x, -y, -z'
'x, -y-1/2, z-1/2'

loop_
_atom_site_label
_atom_site_type_symbol
_atom_site_fract_x
_atom_site_fract_y
_atom_site_fract_z
_atom_site_U_iso_or_equiv
_atom_site_adp_type
_atom_site_occupancy
_atom_site_symmetry_multiplicity
_atom_site_calc_flag
_atom_site_refinement_flags
_atom_site_disorder_assembly
_atom_site_disorder_group
Au1 Au 0.25235(7) 0.32438(4) 0.61218(2) 0.02649(14) Uani 1 1 d . . .
Cl1 Cl 0.2433(6) 0.2819(3) 0.49926(17) 0.0495(10) Uani 1 1 d . . .
Cl2 Cl 0.2550(7) 0.1352(3) 0.6356(2) 0.0523(10) Uani 1 1 d . . .
N1 N 0.2608(13) 0.3749(8) 0.7119(4) 0.0201(19) Uani 1 1 d . . .
N2 N 0.2487(15) 0.4971(7) 0.5981(4) 0.025(2) Uani 1 1 d . . .
C1 C 0.2748(19) 0.3036(10) 0.7673(7) 0.035(3) Uani 1 1 d . . .
H1 H 0.2791 0.2228 0.7607 0.043 Uiso 1 1 calc R . .
C2 C 0.2827(18) 0.3470(11) 0.8328(6) 0.034(3) Uani 1 1 d . . .
H2 H 0.2888 0.2958 0.8710 0.040 Uiso 1 1 calc R . .
C3 C 0.282(2) 0.4633(13) 0.8441(6) 0.039(3) Uani 1 1 d . . .
C4 C 0.2693(18) 0.5366(11) 0.7864(6) 0.030(3) Uani 1 1 d . . .
H4 H 0.2661 0.6175 0.7922 0.035 Uiso 1 1 calc R . .
C5 C 0.2615(15) 0.4899(9) 0.7216(5) 0.020(2) Uani 1 1 d . . .
C6 C 0.286(3) 0.5168(13) 0.9148(6) 0.052(4) Uani 1 1 d . . .
H6A H 0.1759 0.5595 0.9143 0.078 Uiso 1 1 calc R . .
H6B H 0.3870 0.5694 0.9258 0.078 Uiso 1 1 calc R . .
H6C H 0.2975 0.4562 0.9501 0.078 Uiso 1 1 calc R . .
C7 C 0.2497(16) 0.5574(9) 0.6578(5) 0.021(2) Uani 1 1 d . . .
C8 C 0.2406(19) 0.6761(10) 0.6550(6) 0.031(3) Uani 1 1 d . . .
H8 H 0.2416 0.7186 0.6965 0.037 Uiso 1 1 calc R . .
C9 C 0.230(2) 0.7339(10) 0.5919(6) 0.035(3) Uani 1 1 d . . .
C10 C 0.234(2) 0.6685(12) 0.5332(6) 0.042(3) Uani 1 1 d . . .
H10 H 0.2304 0.7050 0.4896 0.051 Uiso 1 1 calc R . .
C11 C 0.244(2) 0.5484(11) 0.5382(6) 0.038(3) Uani 1 1 d . . .
H11 H 0.2472 0.5039 0.4978 0.045 Uiso 1 1 calc R . .
C12 C 0.214(4) 0.8613(10) 0.5888(8) 0.064(6) Uani 1 1 d . . .
H12A H 0.3227 0.8944 0.5781 0.096 Uiso 1 1 calc R . .
H12B H 0.1958 0.8905 0.6338 0.096 Uiso 1 1 calc R . .
H12C H 0.1130 0.8830 0.5526 0.096 Uiso 1 1 calc R . .
P1 P -0.2425(4) 0.4227(3) 0.67400(16) 0.0311(7) Uani 1 1 d DU . .
F1A F -0.360(2) 0.5252(16) 0.6878(13) 0.088(6) Uani 0.663(16) 1 d PDU A 1
F2A F -0.121(2) 0.491(2) 0.6346(10) 0.078(6) Uani 0.663(16) 1 d PDU A 1
F3A F -0.376(2) 0.400(2) 0.6020(7) 0.066(5) Uani 0.663(16) 1 d PDU A 1
F4A F -0.140(2) 0.3122(15) 0.6568(12) 0.082(6) Uani 0.663(16) 1 d PDU A 1
F5A F -0.366(2) 0.3348(17) 0.7045(11) 0.079(6) Uani 0.663(16) 1 d PDU A 1
F6A F -0.113(3) 0.430(2) 0.7445(7) 0.070(6) Uani 0.663(16) 1 d PDU A 1
F1B F -0.362(4) 0.447(5) 0.7285(14) 0.075(10) Uani 0.337(16) 1 d PDU A 2
F2B F -0.146(3) 0.5412(19) 0.696(2) 0.066(8) Uani 0.337(16) 1 d PDU A 2
F3B F -0.368(3) 0.490(3) 0.6165(16) 0.060(8) Uani 0.337(16) 1 d PDU A 2
F4B F -0.101(3) 0.406(4) 0.6275(11) 0.052(8) Uani 0.337(16) 1 d PDU A 2
F5B F -0.357(5) 0.319(2) 0.646(2) 0.077(9) Uani 0.337(16) 1 d PDU A 2
F6B F -0.110(4) 0.363(4) 0.733(2) 0.075(11) Uani 0.337(16) 1 d PDU A 2

loop_
_atom_site_aniso_label
_atom_site_aniso_U_11
_atom_site_aniso_U_22
_atom_site_aniso_U_33
_atom_site_aniso_U_23
_atom_site_aniso_U_13
_atom_site_aniso_U_12
Au1 0.0407(2) 0.01386(18) 0.0259(2) -0.00551(17) 0.0089(2) 0.0002(2)
Cl1 0.088(3) 0.0314(16) 0.0319(15) -0.0168(14) 0.0175(16) -0.0013(17)
Cl2 0.093(3) 0.0127(12) 0.0551(19) -0.0059(13) 0.024(2) -0.0018(18)
N1 0.031(5) 0.011(4) 0.019(4) 0.000(3) 0.007(4) -0.002(4)
N2 0.039(5) 0.017(4) 0.021(4) -0.007(3) 0.013(4) -0.005(4)
C1 0.052(8) 0.017(5) 0.036(6) 0.012(5) 0.006(6) -0.004(5)
C2 0.041(7) 0.035(7) 0.024(5) 0.016(5) 0.004(5) 0.000(5)
C3 0.055(9) 0.044(8) 0.017(5) 0.002(5) 0.001(5) -0.009(7)
C4 0.047(7) 0.022(6) 0.020(5) -0.006(4) 0.007(5) -0.004(5)
C5 0.030(6) 0.011(4) 0.018(5) -0.004(4) 0.001(4) 0.001(4)
C6 0.096(14) 0.038(7) 0.021(6) 0.001(5) 0.008(8) -0.007(9)
C7 0.030(6) 0.015(5) 0.018(4) -0.003(4) 0.004(4) -0.001(5)
C8 0.059(8) 0.017(5) 0.017(5) -0.004(4) 0.011(5) 0.000(6)
C9 0.062(9) 0.015(5) 0.026(6) -0.002(4) 0.003(6) 0.003(6)
C10 0.079(11) 0.031(7) 0.021(5) 0.005(5) 0.022(6) -0.001(8)
C11 0.070(10) 0.025(6) 0.022(5) -0.005(5) 0.019(6) -0.008(6)
C12 0.15(2) 0.007(5) 0.038(7) 0.002(5) 0.027(10) 0.007(9)
P1 0.0252(15) 0.0395(17) 0.0290(15) 0.0088(13) 0.0057(13) -0.0011(14)
F1A 0.055(9) 0.058(10) 0.139(16) -0.052(11) -0.011(11) 0.013(9)
F2A 0.040(8) 0.107(15) 0.082(12) 0.062(12) -0.003(8) -0.004(11)
F3A 0.049(9) 0.107(15) 0.041(7) -0.017(9) 0.007(7) -0.029(10)
F4A 0.039(8) 0.082(12) 0.122(14) -0.029(11) 0.008(9) 0.007(9)
F5A 0.047(8) 0.078(12) 0.101(13) 0.061(11) -0.011(9) -0.008(9)
F6A 0.046(9) 0.134(18) 0.027(6) -0.009(10) 0.000(6) 0.004(12)
F1B 0.046(15) 0.14(3) 0.044(14) -0.013(18) 0.020(12) 0.006(19)
F2B 0.025(12) 0.043(14) 0.13(2) -0.030(15) 0.012(13) -0.011(11)
F3B 0.030(12) 0.08(2) 0.069(17) 0.042(16) 0.007(14) -0.001(14)
F4B 0.033(13) 0.09(2) 0.030(11) 0.017(13) 0.005(9) 0.034(15)
F5B 0.074(18) 0.048(15) 0.11(2) -0.014(18) 0.022(18) -0.004(16)
F6B 0.033(14) 0.11(3) 0.08(2) 0.070(19) 0.009(15) 0.016(19)

loop_
_atom_type_symbol
_atom_type_description
_atom_type_scat_dispersion_real
_atom_type_scat_dispersion_imag
_atom_type_scat_source
C C 0.0033 0.0016 'International Tables Vol C Tables 4.2.6.8 and 6.1.1.4'
H H 0.0000 0.0000 'International Tables Vol C Tables 4.2.6.8 and 6.1.1.4'
N N 0.0061 0.0033 'International Tables Vol C Tables 4.2.6.8 and 6.1.1.4'
F F 0.0171 0.0103 'International Tables Vol C Tables 4.2.6.8 and 6.1.1.4'
P P 0.1023 0.0942 'International Tables Vol C Tables 4.2.6.8 and 6.1.1.4'
Cl Cl 0.1484 0.1585 'International Tables Vol C Tables 4.2.6.8 and 6.1.1.4'
Au Au -2.0133 8.8022 'International Tables Vol C Tables 4.2.6.8 and 6.1.1.4'

loop_
_geom_angle_atom_site_label_1
_geom_angle_atom_site_label_2
_geom_angle_atom_site_label_3
_geom_angle
N2 Au1 N1 80.8(3)
N2 Au1 Cl2 176.0(3)
N1 Au1 Cl2 95.2(3)
N2 Au1 Cl1 95.0(3)
N1 Au1 Cl1 175.8(3)
Cl2 Au1 Cl1 89.02(13)
C5 N1 C1 119.8(10)
C5 N1 Au1 114.9(7)
C1 N1 Au1 125.2(8)
C11 N2 C7 121.9(10)
C11 N2 Au1 124.7(8)
C7 N2 Au1 113.4(7)
N1 C1 C2 120.5(11)
N1 C1 H1 119.8
C2 C1 H1 119.8
C1 C2 C3 121.0(11)
C1 C2 H2 119.5
C3 C2 H2 119.5
C2 C3 C4 118.1(12)
C2 C3 C6 123.6(12)
C4 C3 C6 118.3(12)
C5 C4 C3 119.3(11)
C5 C4 H4 120.4
C3 C4 H4 120.4
N1 C5 C4 121.4(10)
N1 C5 C7 114.4(9)
C4 C5 C7 124.3(10)
C3 C6 H6A 109.5
C3 C6 H6B 109.5
H6A C6 H6B 109.5
C3 C6 H6C 109.5
H6A C6 H6C 109.5
H6B C6 H6C 109.5
N2 C7 C8 119.3(10)
N2 C7 C5 116.5(9)
C8 C7 C5 124.2(9)
C7 C8 C9 120.6(10)
C7 C8 H8 119.7
C9 C8 H8 119.7
C10 C9 C8 117.6(11)
C10 C9 C12 121.9(11)
C8 C9 C12 120.4(11)
C9 C10 C11 120.0(11)
C9 C10 H10 120.0
C11 C10 H10 120.0
N2 C11 C10 120.5(11)
N2 C11 H11 119.8
C10 C11 H11 119.8
C9 C12 H12A 109.5
C9 C12 H12B 109.5
H12A C12 H12B 109.5
C9 C12 H12C 109.5
H12A C12 H12C 109.5
H12B C12 H12C 109.5
F5B P1 F2A 126(2)
F5B P1 F6A 126(2)
F2A P1 F6A 94.0(12)
F5B P1 F6B 99(3)
F2A P1 F6B 103.0(16)
F5B P1 F3B 85(2)
F2A P1 F3B 74.4(11)
F6A P1 F3B 146(2)
F6B P1 F3B 176(2)
F5B P1 F1A 110.8(16)
F2A P1 F1A 97.1(15)
F6A P1 F1A 95.5(12)
F6B P1 F1A 123(2)
F3B P1 F1A 55.6(17)
F5B P1 F4B 97(2)
F6A P1 F4B 97.3(12)
F6B P1 F4B 87(2)
F3B P1 F4B 92.7(15)
F1A P1 F4B 133.8(18)
F5B P1 F1B 91(2)
F2A P1 F1B 138(2)
F6A P1 F1B 75.0(14)
F6B P1 F1B 88(2)
F3B P1 F1B 92.1(19)
F1A P1 F1B 45.8(18)
F4B P1 F1B 171.8(18)
F5B P1 F4A 63.8(15)
F2A P1 F4A 86.1(12)
F6A P1 F4A 88.5(11)
F6B P1 F4A 60(2)
F3B P1 F4A 121.7(18)
F1A P1 F4A 174.6(10)
F4B P1 F4A 48.7(15)
F1B P1 F4A 133(2)
F5B P1 F2B 172(2)
F2A P1 F2B 52.4(16)
F6A P1 F2B 61.5(17)
F6B P1 F2B 89(2)
F3B P1 F2B 87(2)
F1A P1 F2B 62.7(12)
F4B P1 F2B 85.5(19)
F1B P1 F2B 88(2)
F4A P1 F2B 122.6(12)
F2A P1 F5A 169.6(14)
F6A P1 F5A 91.7(12)
F6B P1 F5A 77.8(16)
F3B P1 F5A 105.3(12)
F1A P1 F5A 91.0(12)
F4B P1 F5A 132.5(18)
F1B P1 F5A 52.1(19)
F4A P1 F5A 85.3(12)
F2B P1 F5A 137.9(17)
F5B P1 F3A 48.2(18)
F2A P1 F3A 89.4(10)
F6A P1 F3A 173.9(13)
F6B P1 F3A 143(2)
F1A P1 F3A 89.0(11)
F4B P1 F3A 82.4(12)
F1B P1 F3A 105.6(13)
F4A P1 F3A 86.7(11)
F2B P1 F3A 124.4(17)
F5A P1 F3A 84.2(10)

loop_
_geom_bond_atom_site_label_1
_geom_bond_atom_site_label_2
_geom_bond_distance
Au1 N2 2.027(9)
Au1 N1 2.030(9)
Au1 Cl2 2.248(3)
Au1 Cl1 2.255(3)
N1 C5 1.351(13)
N1 C1 1.354(14)
N2 C11 1.312(15)
N2 C7 1.362(13)
C1 C2 1.370(19)
C1 H1 0.9500
C2 C3 1.37(2)
C2 H2 0.9500
C3 C4 1.404(18)
C3 C6 1.514(18)
C4 C5 1.372(15)
C4 H4 0.9500
C5 C7 1.465(15)
C6 H6A 0.9800
C6 H6B 0.9800
C6 H6C 0.9800
C7 C8 1.383(15)
C8 C9 1.396(16)
C8 H8 0.9500
C9 C10 1.385(17)
C9 C12 1.488(16)
C10 C11 1.402(19)
C10 H10 0.9500
C11 H11 0.9500
C12 H12A 0.9800
C12 H12B 0.9800
C12 H12C 0.9800
P1 F5B 1.532(19)
P1 F2A 1.541(13)
P1 F6A 1.541(13)
P1 F6B 1.548(18)
P1 F3B 1.550(17)
P1 F1A 1.550(13)
P1 F4B 1.563(16)
P1 F1B 1.565(17)
P1 F4A 1.580(14)
P1 F2B 1.583(17)
P1 F5A 1.591(13)
P1 F3A 1.599(12)

loop_
_geom_torsion_atom_site_label_1
_geom_torsion_atom_site_label_2
_geom_torsion_atom_site_label_3
_geom_torsion_atom_site_label_4
_geom_torsion
N2 Au1 N1 C5 -0.5(9)
Cl2 Au1 N1 C5 179.9(8)
N2 Au1 N1 C1 -176.9(11)
Cl2 Au1 N1 C1 3.5(11)
N1 Au1 N2 C11 179.4(13)
Cl1 Au1 N2 C11 -0.5(13)
N1 Au1 N2 C7 -1.3(9)
Cl1 Au1 N2 C7 178.9(9)
C5 N1 C1 C2 3(2)
Au1 N1 C1 C2 178.7(10)
N1 C1 C2 C3 -2(2)
C1 C2 C3 C4 1(2)
C1 C2 C3 C6 178.4(16)
C2 C3 C4 C5 -1(2)
C6 C3 C4 C5 -178.5(14)
C1 N1 C5 C4 -2.5(19)
Au1 N1 C5 C4 -179.1(10)
C1 N1 C5 C7 178.7(11)
Au1 N1 C5 C7 2.1(14)
C3 C4 C5 N1 2(2)
C3 C4 C5 C7 -179.4(12)
C11 N2 C7 C8 2(2)
Au1 N2 C7 C8 -177.6(10)
C11 N2 C7 C5 -177.9(13)
Au1 N2 C7 C5 2.8(14)
N1 C5 C7 N2 -3.2(17)
C4 C5 C7 N2 178.0(12)
N1 C5 C7 C8 177.1(12)
C4 C5 C7 C8 -2(2)
N2 C7 C8 C9 0(2)
C5 C7 C8 C9 179.9(13)
C7 C8 C9 C10 -2(2)
C7 C8 C9 C12 177.9(17)
C8 C9 C10 C11 2(3)
C12 C9 C10 C11 -178.1(19)
C7 N2 C11 C10 -2(2)
Au1 N2 C11 C10 177.3(12)
C9 C10 C11 N2 0(3)
